data_4313644
loop_
_publ_author_name
'Javier Tercero'
'Carmen Diaz'
'Joan Ribas'
'Miguel Maestro'
'Jos\'e Mah\'ia'
'Helen Stoeckli-Evans'

_publ_section_title
;
 Oxamato-Bridged Trinuclear NiIICuIINiII Complexes: A New (NiIICuIINiII)2
 Hexanuclear Complex and Supramolecular Structures. Characterization and
 Magnetic Properties
;
_journal_name_full 'Inorganic Chemistry'
_journal_page_first 3366
_journal_page_last 3373
_journal_paper_doi 10.1021/ic026264z
_journal_volume 42
_journal_year 2003
_chemical_formula_moiety 'C27 H56 Cl Cu N11 Ni2 O13, 3(Cl O4), 3(O H2)'
_chemical_formula_sum 'C27 H56 Cl4 Cu N11 Ni2 O28'
_chemical_formula_weight 1305.59
_chemical_name_systematic
; 
 ? 
;
_space_group_IT_number 14
_symmetry_cell_setting monoclinic
_symmetry_space_group_name_Hall '-P 2yn'
_symmetry_space_group_name_H-M 'P 1 21/n 1'
_atom_sites_solution_hydrogens geom
_atom_sites_solution_primary direct
_atom_sites_solution_secondary difmap
_audit_creation_method SHELXL-97
_cell_angle_alpha 90.00
_cell_angle_beta 92.6690(10)
_cell_angle_gamma 90.00
_cell_formula_units_Z 4
_cell_length_a 12.5933(5)
_cell_length_b 33.3589(14)
_cell_length_c 13.1469(5)
_cell_measurement_temperature 298(2)
_cell_volume 5517.0(4)
_computing_cell_refinement 'Bruker SAINT'
_computing_data_collection 'Bruker SMART'
_computing_data_reduction 'Bruker SHELXTL'
_computing_molecular_graphics 'Bruker SHELXTL'
_computing_publication_material 'Bruker SHELXTL'
_computing_structure_refinement 'SHELXL-97 (Sheldrick, 1997)'
_computing_structure_solution 'SHELXS-97 (Sheldrick, 1990)'
_diffrn_ambient_temperature 298(2)
_diffrn_measured_fraction_theta_full 1.000
_diffrn_measured_fraction_theta_max 1.000
_diffrn_measurement_device_type 'CCD area detector'
_diffrn_measurement_method 'phi and omega scans'
_diffrn_radiation_monochromator graphite
_diffrn_radiation_source 'fine-focus sealed tube'
_diffrn_radiation_type MoK\a
_diffrn_radiation_wavelength 0.71073
_diffrn_reflns_av_R_equivalents 0.0630
_diffrn_reflns_av_sigmaI/netI 0.0900
_diffrn_reflns_limit_h_max 13
_diffrn_reflns_limit_h_min -15
_diffrn_reflns_limit_k_max 36
_diffrn_reflns_limit_k_min -40
_diffrn_reflns_limit_l_max 13
_diffrn_reflns_limit_l_min -16
_diffrn_reflns_number 31308
_diffrn_reflns_theta_full 25.83
_diffrn_reflns_theta_max 25.83
_diffrn_reflns_theta_min 1.67
_diffrn_standards_decay_% 0.2
_exptl_absorpt_coefficient_mu 1.342
_exptl_absorpt_correction_T_max 0.7752
_exptl_absorpt_correction_T_min 0.5535
_exptl_absorpt_correction_type Semi-empirical
_exptl_absorpt_process_details Sadabs
_exptl_crystal_colour Blue
_exptl_crystal_density_diffrn 1.572
_exptl_crystal_density_method 'not measured'
_exptl_crystal_description Block
_exptl_crystal_F_000 2688
_exptl_crystal_size_max 0.50
_exptl_crystal_size_mid 0.25
_exptl_crystal_size_min 0.20
_refine_diff_density_max 0.770
_refine_diff_density_min -0.713
_refine_diff_density_rms 0.099
_refine_ls_extinction_method none
_refine_ls_goodness_of_fit_ref 0.991
_refine_ls_hydrogen_treatment mixed
_refine_ls_matrix_type full
_refine_ls_number_parameters 766
_refine_ls_number_reflns 10650
_refine_ls_number_restraints 311
_refine_ls_restrained_S_all 0.999
_refine_ls_R_factor_all 0.1327
_refine_ls_R_factor_gt 0.0668
_refine_ls_shift/su_max 0.000
_refine_ls_shift/su_mean 0.000
_refine_ls_structure_factor_coef Fsqd
_refine_ls_weighting_details 'calc w=1/[\s^2^(Fo^2^)+(0.1120P)^2^+0.0000P] where P=(Fo^2^+2Fc^2^)/3'
_refine_ls_weighting_scheme calc
_refine_ls_wR_factor_gt 0.1713
_refine_ls_wR_factor_ref 0.2004
_reflns_number_gt 5821
_reflns_number_total 10650
_reflns_threshold_expression >2sigma(I)
_cod_data_source_file ic026264zsi20021213_050014_3.cif
_cod_data_source_block 8
_cod_depositor_comments
;
The following automatic conversions were performed:

'_symmetry_cell_setting' value 'Monoclinic' changed to 'monoclinic'
according to the built-in table from CIF Core dictionary named
'cif_core.dic' version 2.4.1 from 2010-06-29.

Automatic conversion script
Id: cif_fix_values 1646 2011-03-28 12:23:43Z adriana 
;
_cod_database_code 4313644

loop_
_symmetry_equiv_pos_as_xyz
'x, y, z'
'-x+1/2, y+1/2, -z+1/2'
'-x, -y, -z'
'x-1/2, -y-1/2, z-1/2'

loop_
_atom_site_label
_atom_site_type_symbol
_atom_site_fract_x
_atom_site_fract_y
_atom_site_fract_z
_atom_site_U_iso_or_equiv
_atom_site_adp_type
_atom_site_occupancy
_atom_site_symmetry_multiplicity
_atom_site_calc_flag
_atom_site_refinement_flags
_atom_site_disorder_assembly
_atom_site_disorder_group
Ni1 Ni 0.48230(7) 0.05910(3) 0.68457(6) 0.0440(2) Uani 1 1 d . B .
Ni2 Ni 0.01726(7) 0.12970(2) 0.26495(6) 0.0425(2) Uani 1 1 d . D .
Cu1 Cu 0.13760(6) 0.15831(2) -0.13828(5) 0.0389(2) Uani 1 1 d . . .
Cl1 Cl 0.2903(2) -0.01288(8) 0.66413(18) 0.0841(7) Uani 1 1 d . . .
O1 O 0.4626(3) 0.07168(14) 0.5303(3) 0.0484(11) Uani 1 1 d . . .
O2 O 0.3452(3) 0.09403(14) 0.6824(3) 0.0514(12) Uani 1 1 d . . .
O3 O 0.2253(4) 0.12185(14) 0.5724(3) 0.0537(12) Uani 1 1 d . . .
O4 O 0.3873(6) 0.0027(2) 0.6372(5) 0.116(3) Uani 1 1 d . . .
O5 O 0.2095(7) 0.0092(3) 0.6107(7) 0.155(3) Uani 1 1 d . . .
O6 O 0.2741(7) -0.0531(2) 0.6404(6) 0.130(3) Uani 1 1 d . . .
O7 O 0.2880(8) -0.0093(3) 0.7702(5) 0.152(4) Uani 1 1 d . . .
O8 O 0.0537(3) 0.13967(13) 0.1113(3) 0.0429(10) Uani 1 1 d . . .
O9 O 0.1848(3) 0.13889(12) 0.2786(3) 0.0400(10) Uani 1 1 d . . .
O10 O 0.1916(3) 0.15355(12) 0.0157(3) 0.0376(10) Uani 1 1 d . . .
H10A H 0.451(6) 0.186(2) 0.590(6) 0.06(2) Uiso 1 1 d . . .
H10B H 0.410(6) 0.216(2) 0.696(6) 0.06(3) Uiso 1 1 d . . .
O11 O 0.3022(4) 0.17434(15) -0.1592(4) 0.0595(13) Uani 1 1 d . . .
O12 O 0.1093(4) 0.16477(13) -0.2972(3) 0.0504(12) Uani 1 1 d . . .
O13 O -0.1479(4) 0.12413(19) 0.2254(5) 0.0907(19) Uani 1 1 d . . .
N1 N 0.4735(6) 0.04337(19) 0.8357(4) 0.0683(19) Uani 1 1 d . . .
N2 N 0.5822(4) 0.10791(16) 0.7075(4) 0.0477(13) Uani 1 1 d DU . .
N3 N 0.5986(5) 0.01796(18) 0.6494(5) 0.0702(18) Uani 1 1 d DU . .
N4 N 0.3529(4) 0.10278(16) 0.4162(4) 0.0381(12) Uani 1 1 d . . .
H4A H 0.302(5) 0.1182(17) 0.415(4) 0.034(18) Uiso 1 1 d . . .
N5 N 0.3218(5) 0.15785(17) 0.1831(4) 0.0397(14) Uani 1 1 d . . .
H5A H 0.332(5) 0.1653(16) 0.138(4) 0.016(17) Uiso 1 1 d . . .
N6 N -0.0062(7) 0.1910(2) 0.2763(5) 0.072(2) Uani 1 1 d DU . .
H6A H 0.056(5) 0.2020(19) 0.277(5) 0.04(2) Uiso 1 1 d . . .
N7 N 0.0149(5) 0.11944(18) 0.4229(4) 0.0573(16) Uani 1 1 d . . .
N8 N 0.0377(5) 0.06995(16) 0.2274(5) 0.0627(17) Uani 1 1 d . . .
N9 N 0.1160(5) 0.21905(15) -0.1149(4) 0.0527(15) Uani 1 1 d . . .
N10 N -0.0189(4) 0.14295(17) -0.1059(4) 0.0453(13) Uani 1 1 d . . .
N11 N 0.1864(5) 0.10005(16) -0.1571(4) 0.0460(14) Uani 1 1 d . . .
H11A H 0.211(4) 0.0911(14) -0.101(4) 0.016(14) Uiso 1 1 d . . .
C1 C 0.4926(7) 0.0736(3) 0.9125(6) 0.089(3) Uani 1 1 d . B .
H1A H 0.4247 0.0859 0.9256 0.107 Uiso 1 1 calc R . .
H1B H 0.5167 0.0601 0.9747 0.107 Uiso 1 1 calc R . .
C2 C 0.5655(11) 0.1049(3) 0.8949(7) 0.118(4) Uani 1 1 d DU . .
H2A H 0.5252 0.1291 0.9068 0.142 Uiso 1 1 calc R A 1
H2B H 0.6168 0.1030 0.9520 0.142 Uiso 1 1 calc R A 1
C3A C 0.626(2) 0.1147(12) 0.8138(12) 0.064(7) Uani 0.32(3) 1 d PDU B 1
H3AA H 0.6923 0.0999 0.8216 0.077 Uiso 0.32(3) 1 calc PR B 1
H3AB H 0.6441 0.1429 0.8200 0.077 Uiso 0.32(3) 1 calc PR B 1
C3B C 0.5694(18) 0.1294(4) 0.8073(8) 0.071(4) Uani 0.68(3) 1 d PDU B 2
H3BA H 0.6281 0.1480 0.8175 0.085 Uiso 0.68(3) 1 calc PR B 2
H3BB H 0.5046 0.1451 0.8016 0.085 Uiso 0.68(3) 1 calc PR B 2
C4 C 0.6896(8) 0.1040(3) 0.6744(11) 0.131(5) Uani 1 1 d DU B .
H4B H 0.6937 0.1199 0.6128 0.157 Uiso 1 1 calc R C 1
H4C H 0.7357 0.1169 0.7257 0.157 Uiso 1 1 calc R C 1
C5A C 0.735(2) 0.0666(7) 0.654(4) 0.096(8) Uani 0.46(5) 1 d PDU B 1
H5AA H 0.7636 0.0578 0.7204 0.115 Uiso 0.46(5) 1 calc PR B 1
H5AB H 0.7972 0.0735 0.6163 0.115 Uiso 0.46(5) 1 calc PR B 1
C6A C 0.698(3) 0.0303(11) 0.607(4) 0.095(7) Uani 0.46(5) 1 d PDU B 1
H6AA H 0.7507 0.0093 0.6179 0.113 Uiso 0.46(5) 1 calc PR B 1
H6AB H 0.6872 0.0344 0.5342 0.113 Uiso 0.46(5) 1 calc PR B 1
C5B C 0.728(3) 0.0748(7) 0.612(3) 0.099(7) Uani 0.54(5) 1 d PDU B 2
H5BA H 0.8052 0.0773 0.6145 0.119 Uiso 0.54(5) 1 calc PR B 2
H5BB H 0.7037 0.0812 0.5428 0.119 Uiso 0.54(5) 1 calc PR B 2
C6B C 0.7042(19) 0.0337(10) 0.629(3) 0.098(7) Uani 0.54(5) 1 d PDU B 2
H6BA H 0.7508 0.0252 0.6859 0.118 Uiso 0.54(5) 1 calc PR B 2
H6BB H 0.7272 0.0192 0.5699 0.118 Uiso 0.54(5) 1 calc PR B 2
C7 C 0.3095(5) 0.1040(2) 0.5959(5) 0.0451(16) Uani 1 1 d . . .
C8 C 0.3819(5) 0.09149(18) 0.5090(4) 0.0370(14) Uani 1 1 d . . .
C9 C 0.4129(6) 0.0942(2) 0.3261(5) 0.0419(16) Uani 1 1 d . . .
H9B H 0.466(4) 0.0770(16) 0.335(4) 0.022(14) Uiso 1 1 d . . .
H9C H 0.363(5) 0.0841(17) 0.274(5) 0.039(16) Uiso 1 1 d . . .
C10 C 0.4752(5) 0.12997(18) 0.2885(4) 0.0403(15) Uani 1 1 d . . .
C11 C 0.4022(6) 0.1651(2) 0.2635(5) 0.0439(17) Uani 1 1 d . . .
H11C H 0.435(5) 0.1853(18) 0.251(5) 0.038(19) Uiso 1 1 d . . .
H11B H 0.367(4) 0.1721(14) 0.313(4) 0.013(13) Uiso 1 1 d . . .
C12 C 0.2242(5) 0.14751(17) 0.1940(4) 0.0366(14) Uani 1 1 d . . .
C13 C 0.1497(5) 0.14688(17) 0.0973(4) 0.0353(14) Uani 1 1 d . . .
C14 C 0.5294(6) 0.1156(2) 0.1924(5) 0.063(2) Uani 1 1 d . . .
H14A H 0.4762 0.1086 0.1409 0.094 Uiso 1 1 calc R . .
H14B H 0.5728 0.0927 0.2088 0.094 Uiso 1 1 calc R . .
H14C H 0.5731 0.1368 0.1676 0.094 Uiso 1 1 calc R . .
C15 C 0.5579(6) 0.1439(2) 0.3695(5) 0.0567(19) Uani 1 1 d . . .
H15A H 0.5226 0.1534 0.4280 0.085 Uiso 1 1 calc R . .
H15B H 0.5995 0.1651 0.3425 0.085 Uiso 1 1 calc R . .
H15C H 0.6035 0.1219 0.3889 0.085 Uiso 1 1 calc R . .
C16A C 0.039(4) 0.2064(18) 0.3742(16) 0.100(9) Uani 0.146(16) 1 d PDU D 1
H16A H 0.0361 0.2355 0.3741 0.119 Uiso 0.146(16) 1 calc PR D 1
H16B H 0.1131 0.1985 0.3826 0.119 Uiso 0.146(16) 1 calc PR D 1
C16B C -0.0630(11) 0.2080(3) 0.3619(7) 0.088(4) Uani 0.854(16) 1 d PDU D 2
H16C H -0.1385 0.2027 0.3515 0.105 Uiso 0.854(16) 1 calc PR D 2
H16D H -0.0529 0.2368 0.3636 0.105 Uiso 0.854(16) 1 calc PR D 2
C17 C -0.0232(9) 0.1900(3) 0.4637(6) 0.098(3) Uani 1 1 d DU . .
H17A H 0.0179 0.1973 0.5251 0.118 Uiso 1 1 calc R D 1
H17B H -0.0883 0.2055 0.4641 0.118 Uiso 1 1 calc R D 1
C18 C -0.0556(7) 0.1470(3) 0.4780(6) 0.074(2) Uani 1 1 d . D .
H18A H -0.0517 0.1405 0.5500 0.089 Uiso 1 1 calc R . .
H18B H -0.1285 0.1434 0.4528 0.089 Uiso 1 1 calc R . .
C19 C -0.0028(7) 0.0785(3) 0.4563(5) 0.072(2) Uani 1 1 d . D .
H19A H -0.0775 0.0722 0.4443 0.087 Uiso 1 1 calc R . .
H19B H 0.0127 0.0771 0.5292 0.087 Uiso 1 1 calc R . .
C20 C 0.0610(8) 0.0472(3) 0.4065(7) 0.080(3) Uani 1 1 d . . .
H20A H 0.1345 0.0559 0.4089 0.096 Uiso 1 1 calc R D .
H20B H 0.0578 0.0229 0.4468 0.096 Uiso 1 1 calc R . .
C21 C 0.0301(8) 0.0370(2) 0.3000(6) 0.079(3) Uani 1 1 d . D .
H21A H 0.0749 0.0152 0.2785 0.095 Uiso 1 1 calc R . .
H21B H -0.0426 0.0273 0.2973 0.095 Uiso 1 1 calc R . .
C22 C 0.0080(7) 0.2373(2) -0.1263(6) 0.075(2) Uani 1 1 d . . .
H22A H 0.0103 0.2641 -0.0975 0.090 Uiso 1 1 calc R . .
H22B H -0.0120 0.2397 -0.1982 0.090 Uiso 1 1 calc R . .
C23 C -0.0733(7) 0.2135(3) -0.0760(6) 0.078(3) Uani 1 1 d . . .
H23A H -0.1379 0.2293 -0.0744 0.094 Uiso 1 1 calc R . .
H23B H -0.0488 0.2086 -0.0060 0.094 Uiso 1 1 calc R . .
C24 C -0.0993(6) 0.1741(3) -0.1256(6) 0.073(2) Uani 1 1 d . . .
H24A H -0.1666 0.1647 -0.1019 0.087 Uiso 1 1 calc R . .
H24B H -0.1081 0.1782 -0.1986 0.087 Uiso 1 1 calc R . .
C25 C -0.0579(6) 0.1052(3) -0.1509(6) 0.071(2) Uani 1 1 d . . .
H25A H -0.1274 0.0996 -0.1253 0.085 Uiso 1 1 calc R . .
H25B H -0.0669 0.1087 -0.2240 0.085 Uiso 1 1 calc R . .
C26 C 0.0099(7) 0.0705(3) -0.1309(7) 0.081(3) Uani 1 1 d . . .
H26A H -0.0315 0.0465 -0.1452 0.097 Uiso 1 1 calc R . .
H26B H 0.0309 0.0702 -0.0590 0.097 Uiso 1 1 calc R . .
C27 C 0.1096(7) 0.0687(2) -0.1913(6) 0.072(2) Uani 1 1 d . . .
H27A H 0.1423 0.0425 -0.1827 0.086 Uiso 1 1 calc R . .
H27B H 0.0908 0.0723 -0.2631 0.086 Uiso 1 1 calc R . .
Cl1S Cl 0.26633(16) 0.02301(5) 0.07943(13) 0.0577(5) Uani 1 1 d DU . .
Cl2S Cl 0.6935(2) 0.22896(8) 0.1094(2) 0.0891(7) Uani 1 1 d DU . .
Cl3S Cl 0.2002(2) 0.26736(8) 0.1481(2) 0.0919(8) Uani 1 1 d . . .
O1S O 0.2006(10) -0.0062(3) 0.0996(9) 0.207(5) Uani 1 1 d DU E .
O2S O 0.2334(8) 0.0625(2) 0.0767(7) 0.152(3) Uani 1 1 d DU E .
O3SA O 0.3202(17) 0.0100(6) -0.0011(13) 0.159(7) Uani 0.690(17) 1 d PDU E 1
O4SA O 0.3656(11) 0.0229(3) 0.1328(12) 0.143(7) Uani 0.690(17) 1 d PDU E 1
O3SB O 0.272(3) 0.0244(12) -0.0245(10) 0.107(7) Uani 0.310(17) 1 d PDU E 2
O4SB O 0.268(3) 0.0207(9) 0.1817(10) 0.133(7) Uani 0.310(17) 1 d PDU E 2
O5S O 0.6499(7) 0.2062(3) 0.0282(6) 0.148(3) Uani 1 1 d DU F .
O6S O 0.7762(10) 0.2066(4) 0.1468(12) 0.230(5) Uani 1 1 d DU F .
O7S O 0.7366(8) 0.2643(2) 0.0708(8) 0.167(4) Uani 1 1 d DU F .
O8SA O 0.6079(8) 0.2428(4) 0.1603(9) 0.163(6) Uani 0.828(16) 1 d PDU F 1
O8SB O 0.704(6) 0.218(2) 0.2119(19) 0.179(10) Uani 0.172(16) 1 d PDU F 2
O9S O 0.4161(4) 0.20229(17) 0.0139(4) 0.0754(16) Uani 1 1 d . . .
O10S O 0.4176(8) 0.1905(3) 0.6572(8) 0.133(3) Uani 1 1 d . . .
O11S O 0.8194(8) 0.0587(2) 0.0980(7) 0.160(4) Uani 1 1 d . . .
O12S O 0.1272(8) 0.2395(3) 0.1243(6) 0.161(4) Uani 1 1 d . . .
O13S O 0.1618(14) 0.3001(3) 0.1516(19) 0.349(13) Uani 1 1 d . . .
O14S O 0.2827(12) 0.2622(4) 0.0996(17) 0.338(13) Uani 1 1 d . . .
O15S O 0.2199(17) 0.2578(7) 0.2506(14) 0.346(12) Uani 1 1 d . . .

loop_
_atom_site_aniso_label
_atom_site_aniso_U_11
_atom_site_aniso_U_22
_atom_site_aniso_U_33
_atom_site_aniso_U_23
_atom_site_aniso_U_13
_atom_site_aniso_U_12
Ni1 0.0381(5) 0.0585(5) 0.0346(4) 0.0092(4) -0.0050(3) 0.0022(4)
Ni2 0.0389(5) 0.0544(5) 0.0342(4) -0.0024(4) 0.0039(3) 0.0037(4)
Cu1 0.0354(4) 0.0489(5) 0.0320(4) 0.0022(3) -0.0024(3) 0.0043(4)
Cl1 0.0761(17) 0.0988(18) 0.0774(15) -0.0123(13) 0.0048(12) 0.0035(14)
O1 0.039(3) 0.074(3) 0.032(2) 0.012(2) 0.0011(19) 0.020(2)
O2 0.034(3) 0.088(3) 0.032(2) 0.005(2) 0.0026(19) 0.010(2)
O3 0.038(3) 0.080(3) 0.042(3) -0.003(2) -0.003(2) 0.018(2)
O4 0.087(5) 0.163(7) 0.099(5) -0.003(5) 0.016(4) -0.063(5)
O5 0.114(7) 0.203(9) 0.144(7) -0.006(6) -0.041(6) 0.061(6)
O6 0.155(8) 0.101(5) 0.135(7) -0.017(5) 0.003(6) -0.043(5)
O7 0.208(10) 0.185(8) 0.062(4) -0.016(5) 0.009(5) -0.074(7)
O8 0.036(3) 0.060(3) 0.032(2) -0.0012(19) -0.0050(19) -0.001(2)
O9 0.039(3) 0.052(3) 0.027(2) 0.0022(18) -0.0065(18) -0.003(2)
O10 0.037(2) 0.050(3) 0.025(2) 0.0030(17) -0.0035(18) 0.0013(19)
O11 0.043(3) 0.083(3) 0.053(3) 0.001(2) 0.008(2) -0.007(2)
O12 0.057(3) 0.066(3) 0.028(2) 0.004(2) -0.006(2) 0.015(2)
O13 0.048(4) 0.123(5) 0.102(5) -0.013(4) 0.008(3) -0.003(3)
N1 0.090(5) 0.081(4) 0.032(3) 0.011(3) -0.014(3) -0.015(4)
N2 0.042(3) 0.054(3) 0.047(3) 0.007(3) -0.001(2) -0.002(3)
N3 0.066(4) 0.058(4) 0.084(5) -0.006(3) -0.025(3) 0.017(3)
N4 0.038(3) 0.047(3) 0.030(3) 0.007(2) 0.001(2) 0.007(3)
N5 0.042(4) 0.050(3) 0.026(3) 0.008(3) -0.007(3) -0.010(3)
N6 0.089(6) 0.066(4) 0.062(4) -0.008(3) 0.013(4) 0.021(4)
N7 0.067(4) 0.066(4) 0.040(3) -0.002(3) 0.019(3) 0.001(3)
N8 0.082(5) 0.048(3) 0.059(4) 0.002(3) 0.010(3) -0.005(3)
N9 0.062(4) 0.046(3) 0.050(3) 0.002(3) -0.003(3) 0.016(3)
N10 0.024(3) 0.070(4) 0.041(3) -0.001(3) -0.006(2) 0.003(3)
N11 0.049(4) 0.049(3) 0.039(3) 0.005(3) 0.000(3) 0.013(3)
C1 0.076(7) 0.135(8) 0.056(5) 0.008(5) 0.013(5) -0.035(6)
C2 0.188(12) 0.120(8) 0.046(4) -0.020(5) 0.006(6) -0.045(8)
C3A 0.053(15) 0.076(17) 0.062(9) -0.030(12) -0.012(9) -0.023(13)
C3B 0.068(11) 0.077(9) 0.065(6) -0.017(5) -0.009(7) -0.008(7)
C4 0.077(7) 0.098(7) 0.225(13) -0.011(7) 0.082(8) -0.013(6)
C5A 0.047(11) 0.121(11) 0.124(19) -0.025(12) 0.056(13) -0.005(8)
C6A 0.110(13) 0.107(10) 0.068(14) -0.007(10) 0.024(11) 0.031(11)
C5B 0.081(12) 0.123(10) 0.098(15) -0.007(10) 0.044(12) -0.022(9)
C6B 0.091(10) 0.104(8) 0.104(18) 0.018(11) 0.042(12) 0.047(10)
C7 0.035(4) 0.063(4) 0.037(4) -0.002(3) -0.001(3) 0.002(3)
C8 0.031(4) 0.048(4) 0.032(3) 0.003(3) -0.002(3) 0.001(3)
C9 0.045(4) 0.047(4) 0.033(3) -0.004(3) 0.000(3) 0.009(4)
C10 0.036(4) 0.055(4) 0.030(3) 0.004(3) -0.002(3) -0.002(3)
C11 0.048(4) 0.050(4) 0.034(4) 0.004(3) -0.002(3) -0.014(4)
C12 0.043(4) 0.036(3) 0.031(3) 0.003(3) -0.005(3) 0.002(3)
C13 0.036(4) 0.036(3) 0.034(3) 0.001(3) -0.002(3) 0.002(3)
C14 0.045(5) 0.095(6) 0.048(4) -0.002(4) 0.007(3) 0.005(4)
C15 0.043(4) 0.071(5) 0.054(4) 0.009(4) -0.018(3) -0.014(4)
C16A 0.13(2) 0.08(2) 0.086(14) -0.033(17) 0.000(14) 0.02(2)
C16B 0.113(10) 0.088(7) 0.062(5) -0.013(5) 0.001(5) 0.056(7)
C17 0.145(9) 0.091(7) 0.058(4) -0.024(4) -0.004(5) 0.048(6)
C18 0.068(6) 0.101(7) 0.054(5) -0.016(4) 0.016(4) 0.006(5)
C19 0.066(6) 0.109(7) 0.042(4) 0.009(4) 0.016(4) -0.008(5)
C20 0.085(7) 0.075(6) 0.079(6) 0.019(5) 0.000(5) -0.007(5)
C21 0.089(7) 0.074(6) 0.075(6) 0.002(5) 0.017(5) 0.000(5)
C22 0.091(7) 0.068(5) 0.066(5) 0.006(4) 0.000(5) 0.038(5)
C23 0.071(6) 0.094(6) 0.070(5) -0.002(5) 0.010(5) 0.046(5)
C24 0.044(5) 0.113(7) 0.061(5) 0.004(5) -0.001(4) 0.019(5)
C25 0.039(5) 0.095(6) 0.078(6) -0.010(5) -0.003(4) -0.018(5)
C26 0.077(7) 0.070(6) 0.097(7) -0.010(5) 0.005(5) -0.028(5)
C27 0.087(7) 0.052(5) 0.077(5) -0.022(4) 0.008(5) -0.001(4)
Cl1S 0.0691(13) 0.0578(11) 0.0463(9) 0.0082(8) 0.0024(9) 0.0074(9)
Cl2S 0.0630(15) 0.1088(18) 0.0965(17) -0.0261(15) 0.0161(13) -0.0130(13)
Cl3S 0.0809(18) 0.0747(16) 0.119(2) -0.0426(14) -0.0037(15) -0.0084(13)
O1S 0.228(11) 0.186(8) 0.212(9) -0.011(7) 0.084(8) -0.122(8)
O2S 0.164(8) 0.101(5) 0.188(8) 0.009(5) -0.016(7) 0.066(5)
O3SA 0.185(18) 0.160(14) 0.139(10) -0.074(11) 0.090(10) -0.041(10)
O4SA 0.150(11) 0.098(7) 0.173(12) 0.005(7) -0.096(11) 0.033(7)
O3SB 0.13(2) 0.15(2) 0.040(6) 0.014(8) -0.046(10) -0.024(14)
O4SB 0.16(2) 0.186(16) 0.056(6) 0.025(9) 0.030(11) 0.019(14)
O5S 0.125(7) 0.181(7) 0.139(6) -0.095(6) 0.022(5) -0.042(6)
O6S 0.157(10) 0.269(12) 0.259(13) 0.057(11) -0.061(8) 0.060(8)
O7S 0.161(9) 0.118(6) 0.226(10) -0.023(5) 0.046(7) -0.045(5)
O8SA 0.111(8) 0.232(12) 0.153(10) -0.118(8) 0.072(7) -0.041(7)
O8SB 0.19(2) 0.21(2) 0.137(8) 0.026(12) -0.091(14) 0.01(2)
O9S 0.072(4) 0.088(4) 0.065(3) 0.019(3) -0.013(3) -0.031(3)
O10S 0.122(7) 0.133(8) 0.144(9) 0.039(7) 0.014(6) -0.013(6)
O11S 0.194(10) 0.122(6) 0.158(8) -0.004(6) -0.046(7) -0.056(6)
O12S 0.188(10) 0.182(8) 0.112(6) -0.027(6) -0.011(6) -0.112(8)
O13S 0.32(2) 0.077(7) 0.66(4) -0.061(12) 0.11(2) 0.040(9)
O14S 0.219(16) 0.231(14) 0.59(3) -0.026(16) 0.27(2) -0.043(11)
O15S 0.33(2) 0.49(3) 0.209(16) -0.078(17) -0.117(16) -0.09(2)

loop_
_atom_type_symbol
_atom_type_description
_atom_type_scat_dispersion_real
_atom_type_scat_dispersion_imag
_atom_type_scat_source
C C 0.0033 0.0016 'International Tables Vol C Tables 4.2.6.8 and 6.1.1.4'
H H 0.0000 0.0000 'International Tables Vol C Tables 4.2.6.8 and 6.1.1.4'
N N 0.0061 0.0033 'International Tables Vol C Tables 4.2.6.8 and 6.1.1.4'
O O 0.0106 0.0060 'International Tables Vol C Tables 4.2.6.8 and 6.1.1.4'
Cl Cl 0.1484 0.1585 'International Tables Vol C Tables 4.2.6.8 and 6.1.1.4'
Ni Ni 0.3393 1.1124 'International Tables Vol C Tables 4.2.6.8 and 6.1.1.4'
Cu Cu 0.3201 1.2651 'International Tables Vol C Tables 4.2.6.8 and 6.1.1.4'

loop_
_geom_angle_atom_site_label_1
_geom_angle_atom_site_label_2
_geom_angle_atom_site_label_3
_geom_angle
_geom_angle_site_symmetry_1
_geom_angle_site_symmetry_3
_geom_angle_publ_flag
N1 Ni1 N2 96.9(2) . . ?
N1 Ni1 N3 96.7(3) . . ?
N2 Ni1 N3 97.0(2) . . ?
N1 Ni1 O1 169.6(2) . . ?
N2 Ni1 O1 91.6(2) . . ?
N3 Ni1 O1 88.3(2) . . ?
N1 Ni1 O2 94.2(2) . . ?
N2 Ni1 O2 93.4(2) . . ?
N3 Ni1 O2 163.9(2) . . ?
O1 Ni1 O2 79.17(16) . . ?
N1 Ni1 O4 90.1(2) . . ?
N2 Ni1 O4 170.9(2) . . ?
N3 Ni1 O4 76.3(3) . . ?
O1 Ni1 O4 82.2(2) . . ?
O2 Ni1 O4 91.9(2) . . ?
N6 Ni2 N8 170.3(3) . . ?
N6 Ni2 N7 94.6(2) . . ?
N8 Ni2 N7 94.9(2) . . ?
N6 Ni2 O8 87.2(2) . . ?
N8 Ni2 O8 83.6(2) . . ?
N7 Ni2 O8 168.3(2) . . ?
N6 Ni2 O13 87.9(3) . . ?
N8 Ni2 O13 89.4(3) . . ?
N7 Ni2 O13 99.7(2) . . ?
O8 Ni2 O13 91.9(2) . . ?
N6 Ni2 O9 89.8(3) . . ?
N8 Ni2 O9 91.4(2) . . ?
N7 Ni2 O9 90.0(2) . . ?
O8 Ni2 O9 78.47(15) . . ?
O13 Ni2 O9 170.2(2) . . ?
N11 Cu1 N9 170.2(2) . . ?
N11 Cu1 N10 94.7(2) . . ?
N9 Cu1 N10 94.5(2) . . ?
N11 Cu1 O10 87.7(2) . . ?
N9 Cu1 O10 88.27(18) . . ?
N10 Cu1 O10 92.91(17) . . ?
N11 Cu1 O12 90.9(2) . . ?
N9 Cu1 O12 91.72(19) . . ?
N10 Cu1 O12 96.22(19) . . ?
O10 Cu1 O12 170.84(17) . . ?
N11 Cu1 O11 85.7(2) . . ?
N9 Cu1 O11 84.9(2) . . ?
N10 Cu1 O11 175.60(19) . . ?
O10 Cu1 O11 82.72(17) . . ?
O12 Cu1 O11 88.15(18) . . ?
O4 Cl1 O6 115.2(5) . . ?
O4 Cl1 O7 106.3(5) . . ?
O6 Cl1 O7 107.1(5) . . ?
O4 Cl1 O5 107.4(6) . . ?
O6 Cl1 O5 107.3(6) . . ?
O7 Cl1 O5 113.7(6) . . ?
C8 O1 Ni1 112.9(4) . . ?
C7 O2 Ni1 115.2(4) . . ?
Cl1 O4 Ni1 133.6(5) . . ?
C13 O8 Ni2 115.0(4) . . ?
C12 O9 Ni2 112.6(4) . . ?
C13 O10 Cu1 135.6(4) . . ?
C1 N1 Ni1 118.9(5) . . ?
C4 N2 C3A 89.0(13) . . ?
C4 N2 C3B 116.3(11) . . ?
C3A N2 C3B 33.5(12) . . ?
C4 N2 Ni1 117.2(5) . . ?
C3A N2 Ni1 116.8(11) . . ?
C3B N2 Ni1 114.2(7) . . ?
C6A N3 C6B 13(3) . . ?
C6A N3 Ni1 121.9(17) . . ?
C6B N3 Ni1 117.4(14) . . ?
C8 N4 C9 124.3(6) . . ?
C12 N5 C11 126.9(6) . . ?
C16B N6 C16A 52(2) . . ?
C16B N6 Ni2 120.7(6) . . ?
C16A N6 Ni2 111(3) . . ?
C19 N7 C18 109.3(6) . . ?
C19 N7 Ni2 117.4(4) . . ?
C18 N7 Ni2 114.6(5) . . ?
C21 N8 Ni2 123.8(5) . . ?
C22 N9 Cu1 120.7(5) . . ?
C24 N10 C25 108.9(6) . . ?
C24 N10 Cu1 116.0(5) . . ?
C25 N10 Cu1 115.3(4) . . ?
C27 N11 Cu1 120.7(5) . . ?
C2 C1 N1 119.3(7) . . ?
C3A C2 C3B 36.1(14) . . ?
C3A C2 C1 133.5(13) . . ?
C3B C2 C1 127.3(11) . . ?
C2 C3A N2 119.3(14) . . ?
C2 C3B N2 116.3(9) . . ?
C5B C4 C5A 25.8(18) . . ?
C5B C4 N2 127.2(16) . . ?
C5A C4 N2 122.3(15) . . ?
C4 C5A C6A 135(4) . . ?
C5A C6A N3 110(2) . . ?
C4 C5B C6B 120(3) . . ?
C5B C6B N3 125(3) . . ?
O3 C7 O2 128.5(6) . . ?
O3 C7 C8 118.0(5) . . ?
O2 C7 C8 113.5(5) . . ?
O1 C8 N4 123.7(5) . . ?
O1 C8 C7 119.0(5) . . ?
N4 C8 C7 117.3(5) . . ?
N4 C9 C10 113.7(5) . . ?
C11 C10 C9 111.1(6) . . ?
C11 C10 C15 107.6(5) . . ?
C9 C10 C15 110.9(5) . . ?
C11 C10 C14 110.5(5) . . ?
C9 C10 C14 106.1(5) . . ?
C15 C10 C14 110.6(6) . . ?
N5 C11 C10 115.1(6) . . ?
O9 C12 N5 124.7(6) . . ?
O9 C12 C13 118.0(6) . . ?
N5 C12 C13 117.2(5) . . ?
O10 C13 O8 127.8(6) . . ?
O10 C13 C12 116.4(5) . . ?
O8 C13 C12 115.8(5) . . ?
N6 C16A C17 110.5(16) . . ?
N6 C16B C17 111.5(7) . . ?
C18 C17 C16B 113.8(9) . . ?
C18 C17 C16A 126(2) . . ?
C16B C17 C16A 50(2) . . ?
N7 C18 C17 110.9(7) . . ?
N7 C19 C20 115.7(6) . . ?
C21 C20 C19 117.2(8) . . ?
N8 C21 C20 115.0(7) . . ?
C23 C22 N9 112.6(6) . . ?
C22 C23 C24 114.7(7) . . ?
N10 C24 C23 114.3(7) . . ?
C26 C25 N10 115.3(7) . . ?
C25 C26 C27 115.6(7) . . ?
N11 C27 C26 110.9(6) . . ?
O1S Cl1S O4SB 74.8(15) . . ?
O1S Cl1S O3SA 105.2(10) . . ?
O4SB Cl1S O3SA 141(2) . . ?
O1S Cl1S O3SB 106.7(17) . . ?
O4SB Cl1S O3SB 176(2) . . ?
O3SA Cl1S O3SB 35.1(13) . . ?
O1S Cl1S O2S 121.5(8) . . ?
O4SB Cl1S O2S 94.2(14) . . ?
O3SA Cl1S O2S 116.5(10) . . ?
O3SB Cl1S O2S 88.4(16) . . ?
O1S Cl1S O4SA 116.8(9) . . ?
O4SB Cl1S O4SA 61.7(13) . . ?
O3SA Cl1S O4SA 85.6(14) . . ?
O3SB Cl1S O4SA 114.3(16) . . ?
O2S Cl1S O4SA 106.0(6) . . ?
O6S Cl2S O8SA 127.9(10) . . ?
O6S Cl2S O8SB 58(3) . . ?
O8SA Cl2S O8SB 70(3) . . ?
O6S Cl2S O5S 104.3(8) . . ?
O8SA Cl2S O5S 105.3(6) . . ?
O8SB Cl2S O5S 128(3) . . ?
O6S Cl2S O7S 106.9(8) . . ?
O8SA Cl2S O7S 102.7(7) . . ?
O8SB Cl2S O7S 123(3) . . ?
O5S Cl2S O7S 109.0(6) . . ?
O13S Cl3S O14S 119.3(11) . . ?
O13S Cl3S O12S 111.7(11) . . ?
O14S Cl3S O12S 111.3(9) . . ?
O13S Cl3S O15S 103.0(14) . . ?
O14S Cl3S O15S 110.1(13) . . ?
O12S Cl3S O15S 99.0(9) . . ?
Cl1S O1S O4SB 53.5(8) . . ?
Cl1S O4SB O1S 51.7(9) . . ?
O8SB O6S Cl2S 62.5(17) . . ?
O6S O8SB Cl2S 59.5(17) . . ?

loop_
_geom_bond_atom_site_label_1
_geom_bond_atom_site_label_2
_geom_bond_distance
_geom_bond_site_symmetry_2
_geom_bond_publ_flag
Ni1 N1 2.063(5) . ?
Ni1 N2 2.071(5) . ?
Ni1 N3 2.075(6) . ?
Ni1 O1 2.075(4) . ?
Ni1 O2 2.082(4) . ?
Ni1 O4 2.300(7) . ?
Ni2 N6 2.072(7) . ?
Ni2 N8 2.072(6) . ?
Ni2 N7 2.106(5) . ?
Ni2 O8 2.119(4) . ?
Ni2 O13 2.129(6) . ?
Ni2 O9 2.131(4) . ?
Cu1 N11 2.057(5) . ?
Cu1 N9 2.069(5) . ?
Cu1 N10 2.099(5) . ?
Cu1 O10 2.111(4) . ?
Cu1 O12 2.114(4) . ?
Cu1 O11 2.170(5) . ?
Cl1 O4 1.388(6) . ?
Cl1 O6 1.391(7) . ?
Cl1 O7 1.402(7) . ?
Cl1 O5 1.416(8) . ?
O1 C8 1.232(7) . ?
O2 C7 1.249(7) . ?
O3 C7 1.242(7) . ?
O8 C13 1.255(7) . ?
O9 C12 1.272(7) . ?
O10 C13 1.238(6) . ?
N1 C1 1.440(10) . ?
N2 C4 1.446(10) . ?
N2 C3A 1.498(16) . ?
N2 C3B 1.510(12) . ?
N3 C6A 1.453(18) . ?
N3 C6B 1.466(16) . ?
N4 C8 1.313(7) . ?
N4 C9 1.463(8) . ?
N5 C12 1.291(8) . ?
N5 C11 1.450(9) . ?
N6 C16B 1.475(10) . ?
N6 C16A 1.48(2) . ?
N7 C19 1.456(9) . ?
N7 C18 1.490(9) . ?
N8 C21 1.463(9) . ?
N9 C22 1.491(10) . ?
N10 C24 1.466(9) . ?
N10 C25 1.467(9) . ?
N11 C27 1.480(9) . ?
C1 C2 1.416(12) . ?
C2 C3A 1.381(18) . ?
C2 C3B 1.414(14) . ?
C4 C5B 1.378(15) . ?
C4 C5A 1.406(16) . ?
C5A C6A 1.431(18) . ?
C5B C6B 1.426(18) . ?
C7 C8 1.552(8) . ?
C9 C10 1.524(9) . ?
C10 C11 1.517(9) . ?
C10 C15 1.527(9) . ?
C10 C14 1.540(8) . ?
C12 C13 1.544(8) . ?
C16A C17 1.55(2) . ?
C16B C17 1.531(12) . ?
C17 C18 1.504(12) . ?
C19 C20 1.487(11) . ?
C20 C21 1.476(11) . ?
C22 C23 1.476(11) . ?
C23 C24 1.497(11) . ?
C25 C26 1.453(11) . ?
C26 C27 1.518(11) . ?
Cl1S O1S 1.313(7) . ?
Cl1S O4SB 1.345(13) . ?
Cl1S O3SA 1.355(9) . ?
Cl1S O3SB 1.372(14) . ?
Cl1S O2S 1.382(6) . ?
Cl1S O4SA 1.404(9) . ?
Cl2S O6S 1.354(9) . ?
Cl2S O8SA 1.375(8) . ?
Cl2S O8SB 1.394(16) . ?
Cl2S O5S 1.401(7) . ?
Cl2S O7S 1.403(8) . ?
Cl3S O13S 1.195(11) . ?
Cl3S O14S 1.256(11) . ?
Cl3S O12S 1.334(7) . ?
Cl3S O15S 1.396(18) . ?
O1S O4SB 1.62(3) . ?
O6S O8SB 1.33(7) . ?

loop_
_geom_hbond_atom_site_label_D
_geom_hbond_atom_site_label_H
_geom_hbond_atom_site_label_A
_geom_hbond_distance_DH
_geom_hbond_distance_HA
_geom_hbond_distance_DA
_geom_hbond_angle_DHA
_geom_hbond_site_symmetry_A
O10S H10B O11 1.00(7) 2.77(8) 2.925(11) 89(5) 1_556
N4 H4A O3 0.82(6) 2.33(6) 2.741(7) 112(5) .
N4 H4A O9 0.82(6) 2.37(6) 2.975(7) 131(5) .
N5 H5A O9S 0.65(5) 2.35(5) 2.967(8) 159(7) .
N5 H5A O10 0.65(5) 2.37(6) 2.687(7) 113(6) .
N6 H6A O12S 0.87(6) 2.56(6) 3.122(12) 123(6) .
N11 H11A O2S 0.84(5) 2.53(5) 3.346(11) 164(5) .
N11 H11A O3SB 0.84(5) 2.55(6) 3.22(3) 138(4) .

loop_
_geom_torsion_atom_site_label_1
_geom_torsion_atom_site_label_2
_geom_torsion_atom_site_label_3
_geom_torsion_atom_site_label_4
_geom_torsion
_geom_torsion_site_symmetry_1
_geom_torsion_site_symmetry_2
_geom_torsion_site_symmetry_3
_geom_torsion_site_symmetry_4
_geom_torsion_publ_flag
N1 Ni1 O1 C8 48.7(14) . . . . ?
N2 Ni1 O1 C8 -95.5(5) . . . . ?
N3 Ni1 O1 C8 167.5(5) . . . . ?
O2 Ni1 O1 C8 -2.4(4) . . . . ?
O4 Ni1 O1 C8 91.1(5) . . . . ?
N1 Ni1 O2 C7 -167.2(5) . . . . ?
N2 Ni1 O2 C7 95.6(5) . . . . ?
N3 Ni1 O2 C7 -34.7(11) . . . . ?
O1 Ni1 O2 C7 4.7(5) . . . . ?
O4 Ni1 O2 C7 -77.0(5) . . . . ?
O6 Cl1 O4 Ni1 -162.7(6) . . . . ?
O7 Cl1 O4 Ni1 -44.2(9) . . . . ?
O5 Cl1 O4 Ni1 77.8(8) . . . . ?
N1 Ni1 O4 Cl1 53.6(7) . . . . ?
N2 Ni1 O4 Cl1 -166.4(12) . . . . ?
N3 Ni1 O4 Cl1 150.5(7) . . . . ?
O1 Ni1 O4 Cl1 -119.4(7) . . . . ?
O2 Ni1 O4 Cl1 -40.6(7) . . . . ?
N6 Ni2 O8 C13 89.0(5) . . . . ?
N8 Ni2 O8 C13 -94.1(4) . . . . ?
N7 Ni2 O8 C13 -10.6(12) . . . . ?
O13 Ni2 O8 C13 176.7(4) . . . . ?
O9 Ni2 O8 C13 -1.4(4) . . . . ?
N6 Ni2 O9 C12 -84.0(4) . . . . ?
N8 Ni2 O9 C12 86.4(4) . . . . ?
N7 Ni2 O9 C12 -178.7(4) . . . . ?
O8 Ni2 O9 C12 3.2(4) . . . . ?
O13 Ni2 O9 C12 -8.1(14) . . . . ?
N11 Cu1 O10 C13 -98.6(6) . . . . ?
N9 Cu1 O10 C13 90.3(6) . . . . ?
N10 Cu1 O10 C13 -4.0(6) . . . . ?
O12 Cu1 O10 C13 -180(100) . . . . ?
O11 Cu1 O10 C13 175.4(6) . . . . ?
N2 Ni1 N1 C1 24.5(7) . . . . ?
N3 Ni1 N1 C1 122.5(6) . . . . ?
O1 Ni1 N1 C1 -119.5(12) . . . . ?
O2 Ni1 N1 C1 -69.4(6) . . . . ?
O4 Ni1 N1 C1 -161.4(7) . . . . ?
N1 Ni1 N2 C4 110.2(8) . . . . ?
N3 Ni1 N2 C4 12.6(8) . . . . ?
O1 Ni1 N2 C4 -75.9(7) . . . . ?
O2 Ni1 N2 C4 -155.1(7) . . . . ?
O4 Ni1 N2 C4 -29.4(19) . . . . ?
N1 Ni1 N2 C3A 6.5(19) . . . . ?
N3 Ni1 N2 C3A -91.2(19) . . . . ?
O1 Ni1 N2 C3A -179.6(18) . . . . ?
O2 Ni1 N2 C3A 101.1(18) . . . . ?
O4 Ni1 N2 C3A -133(2) . . . . ?
N1 Ni1 N2 C3B -30.7(9) . . . . ?
N3 Ni1 N2 C3B -128.3(9) . . . . ?
O1 Ni1 N2 C3B 143.2(9) . . . . ?
O2 Ni1 N2 C3B 64.0(9) . . . . ?
O4 Ni1 N2 C3B -170.3(17) . . . . ?
N1 Ni1 N3 C6A -124(2) . . . . ?
N2 Ni1 N3 C6A -26(2) . . . . ?
O1 Ni1 N3 C6A 66(2) . . . . ?
O2 Ni1 N3 C6A 104(2) . . . . ?
O4 Ni1 N3 C6A 148(2) . . . . ?
N1 Ni1 N3 C6B -110(2) . . . . ?
N2 Ni1 N3 C6B -12(2) . . . . ?
O1 Ni1 N3 C6B 79(2) . . . . ?
O2 Ni1 N3 C6B 118(2) . . . . ?
O4 Ni1 N3 C6B 161(2) . . . . ?
N8 Ni2 N6 C16B 145.4(17) . . . . ?
N7 Ni2 N6 C16B -27.5(8) . . . . ?
O8 Ni2 N6 C16B 164.1(8) . . . . ?
O13 Ni2 N6 C16B 72.1(8) . . . . ?
O9 Ni2 N6 C16B -117.4(8) . . . . ?
N8 Ni2 N6 C16A -157(2) . . . . ?
N7 Ni2 N6 C16A 29.7(16) . . . . ?
O8 Ni2 N6 C16A -138.8(16) . . . . ?
O13 Ni2 N6 C16A 129.2(16) . . . . ?
O9 Ni2 N6 C16A -60.3(16) . . . . ?
N6 Ni2 N7 C19 162.2(6) . . . . ?
N8 Ni2 N7 C19 -16.6(6) . . . . ?
O8 Ni2 N7 C19 -99.0(11) . . . . ?
O13 Ni2 N7 C19 73.6(6) . . . . ?
O9 Ni2 N7 C19 -108.0(5) . . . . ?
N6 Ni2 N7 C18 32.1(6) . . . . ?
N8 Ni2 N7 C18 -146.7(5) . . . . ?
O8 Ni2 N7 C18 130.9(9) . . . . ?
O13 Ni2 N7 C18 -56.5(6) . . . . ?
O9 Ni2 N7 C18 121.9(5) . . . . ?
N6 Ni2 N8 C21 -163.7(17) . . . . ?
N7 Ni2 N8 C21 9.2(7) . . . . ?
O8 Ni2 N8 C21 177.5(7) . . . . ?
O13 Ni2 N8 C21 -90.5(7) . . . . ?
O9 Ni2 N8 C21 99.3(7) . . . . ?
N11 Cu1 N9 C22 176.9(11) . . . . ?
N10 Cu1 N9 C22 -24.5(5) . . . . ?
O10 Cu1 N9 C22 -117.3(5) . . . . ?
O12 Cu1 N9 C22 71.8(5) . . . . ?
O11 Cu1 N9 C22 159.8(5) . . . . ?
N11 Cu1 N10 C24 -156.4(5) . . . . ?
N9 Cu1 N10 C24 27.2(5) . . . . ?
O10 Cu1 N10 C24 115.7(5) . . . . ?
O12 Cu1 N10 C24 -65.0(5) . . . . ?
O11 Cu1 N10 C24 108(3) . . . . ?
N11 Cu1 N10 C25 -27.4(5) . . . . ?
N9 Cu1 N10 C25 156.2(5) . . . . ?
O10 Cu1 N10 C25 -115.4(5) . . . . ?
O12 Cu1 N10 C25 63.9(5) . . . . ?
O11 Cu1 N10 C25 -123(3) . . . . ?
N9 Cu1 N11 C27 -173.8(11) . . . . ?
N10 Cu1 N11 C27 27.7(5) . . . . ?
O10 Cu1 N11 C27 120.4(5) . . . . ?
O12 Cu1 N11 C27 -68.6(5) . . . . ?
O11 Cu1 N11 C27 -156.7(5) . . . . ?
Ni1 N1 C1 C2 -32.2(13) . . . . ?
N1 C1 C2 C3A 2(3) . . . . ?
N1 C1 C2 C3B 49.2(18) . . . . ?
C3B C2 C3A N2 -61(2) . . . . ?
C1 C2 C3A N2 36(5) . . . . ?
C4 N2 C3A C2 -153(3) . . . . ?
C3B N2 C3A C2 61(2) . . . . ?
Ni1 N2 C3A C2 -33(4) . . . . ?
C3A C2 C3B N2 57.3(15) . . . . ?
C1 C2 C3B N2 -58(2) . . . . ?
C4 N2 C3B C2 -94.7(16) . . . . ?
C3A N2 C3B C2 -55.9(15) . . . . ?
Ni1 N2 C3B C2 46.6(18) . . . . ?
C3A N2 C4 C5B 133(3) . . . . ?
C3B N2 C4 C5B 154(2) . . . . ?
Ni1 N2 C4 C5B 14(3) . . . . ?
C3A N2 C4 C5A 103(3) . . . . ?
C3B N2 C4 C5A 123(3) . . . . ?
Ni1 N2 C4 C5A -17(3) . . . . ?
C5B C4 C5A C6A -70(7) . . . . ?
N2 C4 C5A C6A 39(7) . . . . ?
C4 C5A C6A N3 -50(9) . . . . ?
C6B N3 C6A C5A -33(11) . . . . ?
Ni1 N3 C6A C5A 39(6) . . . . ?
C5A C4 C5B C6B 42(4) . . . . ?
N2 C4 C5B C6B -46(5) . . . . ?
C4 C5B C6B N3 46(7) . . . . ?
C6A N3 C6B C5B 101(17) . . . . ?
Ni1 N3 C6B C5B -13(6) . . . . ?
Ni1 O2 C7 O3 173.8(6) . . . . ?
Ni1 O2 C7 C8 -5.6(7) . . . . ?
Ni1 O1 C8 N4 -179.6(5) . . . . ?
Ni1 O1 C8 C7 0.2(7) . . . . ?
C9 N4 C8 O1 -1.3(10) . . . . ?
C9 N4 C8 C7 178.9(6) . . . . ?
O3 C7 C8 O1 -175.7(6) . . . . ?
O2 C7 C8 O1 3.8(9) . . . . ?
O3 C7 C8 N4 4.1(9) . . . . ?
O2 C7 C8 N4 -176.4(6) . . . . ?
C8 N4 C9 C10 -103.4(7) . . . . ?
N4 C9 C10 C11 -58.0(7) . . . . ?
N4 C9 C10 C15 61.6(8) . . . . ?
N4 C9 C10 C14 -178.2(6) . . . . ?
C12 N5 C11 C10 96.8(8) . . . . ?
C9 C10 C11 N5 -61.7(7) . . . . ?
C15 C10 C11 N5 176.7(6) . . . . ?
C14 C10 C11 N5 55.8(8) . . . . ?
Ni2 O9 C12 N5 173.7(5) . . . . ?
Ni2 O9 C12 C13 -4.4(6) . . . . ?
C11 N5 C12 O9 -5.9(10) . . . . ?
C11 N5 C12 C13 172.2(6) . . . . ?
Cu1 O10 C13 O8 1.6(10) . . . . ?
Cu1 O10 C13 C12 -178.3(3) . . . . ?
Ni2 O8 C13 O10 179.7(5) . . . . ?
Ni2 O8 C13 C12 -0.4(6) . . . . ?
O9 C12 C13 O10 -176.7(5) . . . . ?
N5 C12 C13 O10 5.1(8) . . . . ?
O9 C12 C13 O8 3.4(8) . . . . ?
N5 C12 C13 O8 -174.8(5) . . . . ?
C16B N6 C16A C17 46(3) . . . . ?
Ni2 N6 C16A C17 -67(5) . . . . ?
C16A N6 C16B C17 -47(3) . . . . ?
Ni2 N6 C16B C17 46.3(13) . . . . ?
N6 C16B C17 C18 -71.2(13) . . . . ?
N6 C16B C17 C16A 46(3) . . . . ?
N6 C16A C17 C18 46(6) . . . . ?
N6 C16A C17 C16B -46(3) . . . . ?
C19 N7 C18 C17 167.4(7) . . . . ?
Ni2 N7 C18 C17 -58.6(8) . . . . ?
C16B C17 C18 N7 79.9(10) . . . . ?
C16A C17 C18 N7 24(3) . . . . ?
C18 N7 C19 C20 179.0(7) . . . . ?
Ni2 N7 C19 C20 46.4(9) . . . . ?
N7 C19 C20 C21 -73.3(10) . . . . ?
Ni2 N8 C21 C20 -29.9(11) . . . . ?
C19 C20 C21 N8 61.8(11) . . . . ?
Cu1 N9 C22 C23 45.5(8) . . . . ?
N9 C22 C23 C24 -69.4(9) . . . . ?
C25 N10 C24 C23 175.1(7) . . . . ?
Cu1 N10 C24 C23 -52.9(8) . . . . ?
C22 C23 C24 N10 76.1(9) . . . . ?
C24 N10 C25 C26 -175.5(7) . . . . ?
Cu1 N10 C25 C26 52.1(8) . . . . ?
N10 C25 C26 C27 -75.2(10) . . . . ?
Cu1 N11 C27 C26 -47.5(9) . . . . ?
C25 C26 C27 N11 69.8(10) . . . . ?
O3SA Cl1S O1S O4SB 139(2) . . . . ?
O3SB Cl1S O1S O4SB 176(2) . . . . ?
O2S Cl1S O1S O4SB -85.6(16) . . . . ?
O4SA Cl1S O1S O4SB 46.6(14) . . . . ?
O3SA Cl1S O4SB O1S -96(2) . . . . ?
O3SB Cl1S O4SB O1S -112(30) . . . . ?
O2S Cl1S O4SB O1S 121.5(9) . . . . ?
O4SA Cl1S O4SB O1S -132.6(13) . . . . ?
O8SA Cl2S O6S O8SB -4(4) . . . . ?
O5S Cl2S O6S O8SB -126(4) . . . . ?
O7S Cl2S O6S O8SB 118(4) . . . . ?
O8SA Cl2S O8SB O6S 177(3) . . . . ?
O5S Cl2S O8SB O6S 83(4) . . . . ?
O7S Cl2S O8SB O6S -90(3) . . . . ?
